data_7108490
loop_
_publ_author_name
'Xin Su'
'Mart Lokov'
'Agnes Kutt'
'Ivo Leito'
'Ivan Aprahamian'

_publ_section_title
;
 Unusual para-substituent effects on the intramolecular hydrogen-bond in
 hydrazone-based switches
;
_journal_name_full Chem.Commun.
_journal_page_first 10490
_journal_paper_doi 10.1039/c2cc35860c
_journal_volume 48
_journal_year 2012
_chemical_absolute_configuration ad
_chemical_formula_moiety 'C15 H14 Br N3 O2'
_chemical_formula_sum 'C15 H14 Br N3 O2'
_chemical_formula_weight 348.20
_space_group_IT_number 19
_symmetry_cell_setting orthorhombic
_symmetry_Int_Tables_number 19
_symmetry_space_group_name_Hall 'P 2ac 2ab'
_symmetry_space_group_name_H-M 'P 21 21 21'
_atom_sites_solution_hydrogens geom
_atom_sites_solution_primary direct
_atom_sites_solution_secondary difmap
_audit_creation_method SHELXL-97
_cell_angle_alpha 90.00
_cell_angle_beta 90.00
_cell_angle_gamma 90.00
_cell_formula_units_Z 4
_cell_length_a 7.2194(2)
_cell_length_b 10.0881(3)
_cell_length_c 20.1172(6)
_cell_measurement_reflns_used 4878
_cell_measurement_temperature 173(2)
_cell_measurement_theta_max 25.32
_cell_measurement_theta_min 2.26
_cell_volume 1465.14(7)
_computing_cell_refinement 'APEX2 (BRUKER, V2010.11-3, 2010)'
_computing_data_collection 'COSMO (BRUKER, V1.61, 2009)'
_computing_data_reduction 'SAINT (BRUKER, V7.68A, 2010)'
_computing_molecular_graphics 'SHELXTL (Sheldrick, Acta Cryst. A64 2008, 112-122)'
_computing_publication_material 'SHELXTL (Sheldrick, Acta Cryst. A64 2008, 112-122)'
_computing_structure_refinement 'SHELXL (Sheldrick, Acta Cryst. A64 2008, 112-122)'
_computing_structure_solution 'SHELXS (Sheldrick, Acta Cryst. A64 2008, 112-122)'
_diffrn_ambient_temperature 173(2)
_diffrn_detector_area_resol_mean 836.6
_diffrn_measured_fraction_theta_full 1.000
_diffrn_measured_fraction_theta_max 1.000
_diffrn_measurement_device_type 'Bruker APEX-II CCD'
_diffrn_measurement_method '\w,and/f 0.5 deg'
_diffrn_radiation_monochromator graphite
_diffrn_radiation_probe x-ray
_diffrn_radiation_type MoK\a
_diffrn_radiation_wavelength 0.71073
_diffrn_reflns_av_R_equivalents 0.0269
_diffrn_reflns_av_sigmaI/netI 0.0419
_diffrn_reflns_limit_h_max 5
_diffrn_reflns_limit_h_min -8
_diffrn_reflns_limit_k_max 12
_diffrn_reflns_limit_k_min -10
_diffrn_reflns_limit_l_max 19
_diffrn_reflns_limit_l_min -24
_diffrn_reflns_number 7614
_diffrn_reflns_theta_full 25.34
_diffrn_reflns_theta_max 25.34
_diffrn_reflns_theta_min 2.02
_diffrn_source 'fine-focus sealed tube'
_exptl_absorpt_coefficient_mu 2.813
_exptl_absorpt_correction_T_max 0.7623
_exptl_absorpt_correction_T_min 0.4948
_exptl_absorpt_correction_type multi-scan
_exptl_absorpt_process_details SADABS
_exptl_crystal_colour yellow
_exptl_crystal_density_diffrn 1.579
_exptl_crystal_density_method 'not measured'
_exptl_crystal_description needle
_exptl_crystal_F_000 704
_exptl_crystal_size_max 0.29
_exptl_crystal_size_mid 0.19
_exptl_crystal_size_min 0.10
_refine_diff_density_max 0.200
_refine_diff_density_min -0.310
_refine_diff_density_rms 0.042
_refine_ls_abs_structure_details 'Flack H D (1983), Acta Cryst. A39, 876-881'
_refine_ls_abs_structure_Flack 0.000(9)
_refine_ls_extinction_method none
_refine_ls_goodness_of_fit_ref 1.001
_refine_ls_hydrogen_treatment constr
_refine_ls_matrix_type full
_refine_ls_number_parameters 191
_refine_ls_number_reflns 2644
_refine_ls_number_restraints 0
_refine_ls_restrained_S_all 1.001
_refine_ls_R_factor_all 0.0310
_refine_ls_R_factor_gt 0.0247
_refine_ls_shift/su_max 0.004
_refine_ls_shift/su_mean 0.000
_refine_ls_structure_factor_coef Fsqd
_refine_ls_weighting_details 'calc w=1/[\s^2^(Fo^2^)+(0.0187P)^2^+0.0000P] where P=(Fo^2^+2Fc^2^)/3'
_refine_ls_weighting_scheme calc
_refine_ls_wR_factor_gt 0.0538
_refine_ls_wR_factor_ref 0.0556
_reflns_number_gt 2332
_reflns_number_total 2644
_reflns_threshold_expression >2sigma(I)
_cod_data_source_file c2cc35860c.txt
_cod_data_source_block ia2511_0m
_cod_original_sg_symbol_Hall 'P 2ac 2ab '
_cod_database_code 7108490
_contact_crystallographer_name 'Richard Staples'
_contact_crystallographer_email staples@chemistry.msu.com

loop_
_symmetry_equiv_pos_as_xyz
'x, y, z'
'x+1/2, -y+1/2, -z'
'-x, y+1/2, -z+1/2'
'-x+1/2, -y, z+1/2'

loop_
_atom_site_label
_atom_site_type_symbol
_atom_site_fract_x
_atom_site_fract_y
_atom_site_fract_z
_atom_site_U_iso_or_equiv
_atom_site_adp_type
_atom_site_occupancy
_atom_site_symmetry_multiplicity
_atom_site_calc_flag
_atom_site_refinement_flags
Br1 Br 0.65674(4) 0.75135(3) 1.322733(11) 0.04732(10) Uani 1 1 d .
O1 O 0.4942(2) 1.19574(16) 0.95892(8) 0.0330(4) Uani 1 1 d .
O2 O 0.3508(2) 1.11698(16) 0.86825(8) 0.0360(4) Uani 1 1 d .
N1 N 0.5807(3) 0.8349(2) 1.02627(10) 0.0319(5) Uani 1 1 d .
H1 H 0.6026 0.7673 0.9998 0.038 Uiso 1 1 calc R
N2 N 0.5326(3) 0.9521(2) 1.00074(9) 0.0289(5) Uani 1 1 d .
N3 N 0.5903(3) 0.7418(2) 0.90431(9) 0.0327(5) Uani 1 1 d .
C1 C 0.5228(3) 0.9668(2) 0.93624(11) 0.0285(5) Uani 1 1 d .
C2 C 0.4481(3) 1.0996(2) 0.91627(12) 0.0279(6) Uani 1 1 d .
C3 C 0.5676(3) 0.8692(2) 0.88403(13) 0.0283(6) Uani 1 1 d .
C4 C 0.5909(3) 0.9050(3) 0.81756(12) 0.0316(6) Uani 1 1 d .
H4 H 0.5788 0.9949 0.8043 0.038 Uiso 1 1 calc R
C5 C 0.6314(4) 0.8085(3) 0.77158(13) 0.0364(7) Uani 1 1 d .
H5 H 0.6458 0.8312 0.7260 0.044 Uiso 1 1 calc R
C6 C 0.6511(4) 0.6795(3) 0.79171(13) 0.0365(6) Uani 1 1 d .
H6 H 0.6777 0.6115 0.7605 0.044 Uiso 1 1 calc R
C7 C 0.6314(4) 0.6505(3) 0.85822(13) 0.0383(7) Uani 1 1 d .
H7 H 0.6477 0.5613 0.8721 0.046 Uiso 1 1 calc R
C8 C 0.4132(4) 1.3253(2) 0.94528(13) 0.0337(6) Uani 1 1 d .
H8A H 0.2769 1.3217 0.9504 0.040 Uiso 1 1 calc R
H8B H 0.4422 1.3533 0.8993 0.040 Uiso 1 1 calc R
C9 C 0.4945(4) 1.4208(3) 0.99402(12) 0.0444(7) Uani 1 1 d .
H9A H 0.4652 1.3919 1.0393 0.067 Uiso 1 1 calc R
H9B H 0.4425 1.5092 0.9864 0.067 Uiso 1 1 calc R
H9C H 0.6293 1.4239 0.9883 0.067 Uiso 1 1 calc R
C10 C 0.5962(4) 0.8196(3) 1.09482(12) 0.0273(6) Uani 1 1 d .
C11 C 0.6142(4) 0.6917(3) 1.11976(13) 0.0316(6) Uani 1 1 d .
H11 H 0.6129 0.6180 1.0904 0.038 Uiso 1 1 calc R
C12 C 0.6339(3) 0.6719(2) 1.18759(12) 0.0310(6) Uani 1 1 d .
H12 H 0.6481 0.5849 1.2049 0.037 Uiso 1 1 calc R
C13 C 0.6326(3) 0.7788(2) 1.22932(11) 0.0314(6) Uani 1 1 d .
C14 C 0.6130(3) 0.9066(3) 1.20552(12) 0.0318(6) Uani 1 1 d .
H14 H 0.6115 0.9795 1.2354 0.038 Uiso 1 1 calc R
C15 C 0.5955(3) 0.9277(2) 1.13784(12) 0.0310(6) Uani 1 1 d .
H15 H 0.5832 1.0151 1.1209 0.037 Uiso 1 1 calc R

loop_
_atom_site_aniso_label
_atom_site_aniso_U_11
_atom_site_aniso_U_22
_atom_site_aniso_U_33
_atom_site_aniso_U_23
_atom_site_aniso_U_13
_atom_site_aniso_U_12
Br1 0.06123(17) 0.05241(18) 0.02833(14) 0.00815(17) -0.00418(13) -0.0105(2)
O1 0.0450(10) 0.0242(9) 0.0299(9) -0.0011(8) -0.0082(9) 0.0058(8)
O2 0.0454(10) 0.0332(10) 0.0292(9) 0.0012(8) -0.0068(9) 0.0042(9)
N1 0.0460(12) 0.0238(12) 0.0260(11) -0.0011(10) 0.0007(9) 0.0081(10)
N2 0.0326(11) 0.0263(12) 0.0276(12) 0.0018(9) -0.0025(9) 0.0019(10)
N3 0.0371(10) 0.0275(11) 0.0336(10) -0.0042(12) 0.0020(8) 0.0022(13)
C1 0.0299(12) 0.0299(13) 0.0255(13) 0.0006(11) -0.0007(11) -0.0021(11)
C2 0.0314(13) 0.0268(13) 0.0254(13) -0.0001(12) 0.0037(11) -0.0006(12)
C3 0.0235(13) 0.0311(15) 0.0302(14) -0.0019(12) -0.0023(11) -0.0013(12)
C4 0.0311(12) 0.0365(14) 0.0273(13) -0.0023(13) -0.0008(12) 0.0016(12)
C5 0.0327(15) 0.0496(17) 0.0269(14) -0.0060(13) 0.0026(12) -0.0015(15)
C6 0.0348(14) 0.0375(16) 0.0373(16) -0.0145(14) 0.0021(15) -0.0007(16)
C7 0.0417(16) 0.0304(14) 0.0428(17) -0.0062(14) 0.0002(15) 0.0019(14)
C8 0.0399(15) 0.0244(14) 0.0369(15) 0.0019(13) -0.0023(13) 0.0020(13)
C9 0.0621(17) 0.0300(16) 0.0411(17) -0.0019(13) -0.0042(15) 0.0032(14)
C10 0.0274(14) 0.0258(13) 0.0287(14) 0.0025(12) -0.0013(11) 0.0014(12)
C11 0.0354(15) 0.0283(13) 0.0309(14) -0.0047(12) 0.0010(12) 0.0033(13)
C12 0.0333(13) 0.0263(14) 0.0333(14) 0.0059(12) -0.0009(13) 0.0010(12)
C13 0.0284(12) 0.0413(18) 0.0246(12) 0.0056(11) -0.0002(10) -0.0016(13)
C14 0.0337(14) 0.0304(14) 0.0315(14) -0.0036(12) -0.0012(12) -0.0032(12)
C15 0.0376(14) 0.0235(13) 0.0318(14) 0.0013(12) -0.0023(11) 0.0030(12)

loop_
_atom_type_symbol
_atom_type_description
_atom_type_scat_dispersion_real
_atom_type_scat_dispersion_imag
_atom_type_scat_source
C C 0.0033 0.0016 'International Tables Vol C Tables 4.2.6.8 and 6.1.1.4'
H H 0.0000 0.0000 'International Tables Vol C Tables 4.2.6.8 and 6.1.1.4'
N N 0.0061 0.0033 'International Tables Vol C Tables 4.2.6.8 and 6.1.1.4'
O O 0.0106 0.0060 'International Tables Vol C Tables 4.2.6.8 and 6.1.1.4'
Br Br -0.2901 2.4595 'International Tables Vol C Tables 4.2.6.8 and 6.1.1.4'

loop_
_geom_angle_atom_site_label_1
_geom_angle_atom_site_label_2
_geom_angle_atom_site_label_3
_geom_angle
C2 O1 C8 115.43(18)
N2 N1 C10 120.0(2)
N2 N1 H1 120.0
C10 N1 H1 120.0
C1 N2 N1 119.8(2)
C7 N3 C3 118.0(2)
N2 C1 C3 128.2(2)
N2 C1 C2 112.8(2)
C3 C1 C2 119.0(2)
O2 C2 O1 123.6(2)
O2 C2 C1 123.6(2)
O1 C2 C1 112.7(2)
N3 C3 C4 121.2(2)
N3 C3 C1 116.4(2)
C4 C3 C1 122.4(2)
C5 C4 C3 119.2(2)
C5 C4 H4 120.4
C3 C4 H4 120.4
C6 C5 C4 119.7(2)
C6 C5 H5 120.1
C4 C5 H5 120.1
C5 C6 C7 118.6(3)
C5 C6 H6 120.7
C7 C6 H6 120.7
N3 C7 C6 123.3(3)
N3 C7 H7 118.3
C6 C7 H7 118.3
O1 C8 C9 107.24(19)
O1 C8 H8A 110.3
C9 C8 H8A 110.3
O1 C8 H8B 110.3
C9 C8 H8B 110.3
H8A C8 H8B 108.5
C8 C9 H9A 109.5
C8 C9 H9B 109.5
H9A C9 H9B 109.5
C8 C9 H9C 109.5
H9A C9 H9C 109.5
H9B C9 H9C 109.5
C11 C10 N1 117.9(2)
C11 C10 C15 120.2(2)
N1 C10 C15 121.9(2)
C12 C11 C10 119.9(2)
C12 C11 H11 120.0
C10 C11 H11 120.0
C13 C12 C11 119.3(2)
C13 C12 H12 120.3
C11 C12 H12 120.3
C12 C13 C14 121.6(2)
C12 C13 Br1 119.33(17)
C14 C13 Br1 119.08(19)
C13 C14 C15 119.6(2)
C13 C14 H14 120.2
C15 C14 H14 120.2
C14 C15 C10 119.4(2)
C14 C15 H15 120.3
C10 C15 H15 120.3

loop_
_geom_bond_atom_site_label_1
_geom_bond_atom_site_label_2
_geom_bond_distance
Br1 C13 1.907(2)
O1 C2 1.337(3)
O1 C8 1.458(3)
O2 C2 1.207(3)
N1 N2 1.335(3)
N1 C10 1.392(3)
N1 H1 0.8800
N2 C1 1.308(3)
N3 C7 1.340(3)
N3 C3 1.358(3)
C1 C3 1.476(3)
C1 C2 1.499(3)
C3 C4 1.395(3)
C4 C5 1.374(3)
C4 H4 0.9500
C5 C6 1.370(4)
C5 H5 0.9500
C6 C7 1.377(3)
C6 H6 0.9500
C7 H7 0.9500
C8 C9 1.495(3)
C8 H8A 0.9900
C8 H8B 0.9900
C9 H9A 0.9800
C9 H9B 0.9800
C9 H9C 0.9800
C10 C11 1.390(3)
C10 C15 1.392(3)
C11 C12 1.387(3)
C11 H11 0.9500
C12 C13 1.367(3)
C12 H12 0.9500
C13 C14 1.383(3)
C14 C15 1.384(3)
C14 H14 0.9500
C15 H15 0.9500

loop_
_geom_hbond_atom_site_label_D
_geom_hbond_atom_site_label_H
_geom_hbond_atom_site_label_A
_geom_hbond_distance_DH
_geom_hbond_distance_HA
_geom_hbond_distance_DA
_geom_hbond_angle_DHA
N1 H1 N3 0.88 1.94 2.628(3) 134.0

loop_
_geom_torsion_atom_site_label_1
_geom_torsion_atom_site_label_2
_geom_torsion_atom_site_label_3
_geom_torsion_atom_site_label_4
_geom_torsion
C10 N1 N2 C1 178.3(2)
N1 N2 C1 C3 -3.2(4)
N1 N2 C1 C2 174.01(19)
C8 O1 C2 O2 2.1(3)
C8 O1 C2 C1 -175.16(19)
N2 C1 C2 O2 -144.8(2)
C3 C1 C2 O2 32.7(3)
N2 C1 C2 O1 32.5(3)
C3 C1 C2 O1 -150.0(2)
C7 N3 C3 C4 -1.6(4)
C7 N3 C3 C1 -179.9(2)
N2 C1 C3 N3 12.8(4)
C2 C1 C3 N3 -164.3(2)
N2 C1 C3 C4 -165.5(2)
C2 C1 C3 C4 17.5(3)
N3 C3 C4 C5 2.2(4)
C1 C3 C4 C5 -179.6(2)
C3 C4 C5 C6 -1.0(4)
C4 C5 C6 C7 -0.7(5)
C3 N3 C7 C6 -0.2(4)
C5 C6 C7 N3 1.3(5)
C2 O1 C8 C9 -174.8(2)
N2 N1 C10 C11 168.9(2)
N2 N1 C10 C15 -11.6(4)
N1 C10 C11 C12 178.7(2)
C15 C10 C11 C12 -0.8(4)
C10 C11 C12 C13 1.0(4)
C11 C12 C13 C14 -0.3(4)
C11 C12 C13 Br1 179.26(19)
C12 C13 C14 C15 -0.5(4)
Br1 C13 C14 C15 179.94(18)
C13 C14 C15 C10 0.6(4)
C11 C10 C15 C14 0.0(4)
N1 C10 C15 C14 -179.5(2)
